data_7153903
loop_
_publ_author_name
'Ji, Fei'
'Lv, Mei-Fang'
'Yi, Wen-Bin'
'Cai, Chun'

_publ_section_title
;
 One-pot synthesis of 2-amino-4(3H)-quinazolinones via ring-opening of
 isatoic anhydride and palladium-catalyzed oxidative isocyanide-insertion.
;
_journal_issue 30
_journal_name_full 'Organic &amp; biomolecular chemistry'
_journal_page_first 5766
_journal_page_last 5772
_journal_paper_doi 10.1039/c4ob00484a
_journal_volume 12
_journal_year 2014
_chemical_formula_sum 'C18 H21 N3 O2'
_chemical_formula_weight 311.38
_chemical_name_systematic
; 
 ? 
;
_space_group_IT_number 14
_symmetry_cell_setting monoclinic
_symmetry_space_group_name_Hall '-P 2yn'
_symmetry_space_group_name_H-M 'P 1 21/n 1'
_atom_sites_solution_hydrogens geom
_atom_sites_solution_primary direct
_atom_sites_solution_secondary difmap
_audit_creation_method SHELXL-97
_cell_angle_alpha 90.00
_cell_angle_beta 102.8390(10)
_cell_angle_gamma 90.00
_cell_formula_units_Z 4
_cell_length_a 12.3807(10)
_cell_length_b 10.2922(8)
_cell_length_c 13.3591(10)
_cell_measurement_reflns_used 3159
_cell_measurement_temperature 296(2)
_cell_measurement_theta_max 26.59
_cell_measurement_theta_min 2.52
_cell_volume 1659.7(2)
_computing_cell_refinement 'Bruker SAINT'
_computing_data_collection 'Bruker APEX2'
_computing_data_reduction 'Bruker SAINT'
_computing_molecular_graphics 'Bruker SHELXTL'
_computing_publication_material 'Bruker SHELXTL'
_computing_structure_refinement 'SHELXL-97 (Sheldrick, 2008)'
_computing_structure_solution 'SHELXS-97 (Sheldrick, 2008)'
_diffrn_ambient_temperature 296(2)
_diffrn_measured_fraction_theta_full 0.999
_diffrn_measured_fraction_theta_max 0.999
_diffrn_measurement_device_type 'Bruker APEX-II CCD'
_diffrn_measurement_method '\f and \w scans'
_diffrn_radiation_monochromator graphite
_diffrn_radiation_source 'fine-focus sealed tube'
_diffrn_radiation_type MoK\a
_diffrn_radiation_wavelength 0.71073
_diffrn_reflns_av_R_equivalents 0.0215
_diffrn_reflns_av_sigmaI/netI 0.0239
_diffrn_reflns_limit_h_max 13
_diffrn_reflns_limit_h_min -14
_diffrn_reflns_limit_k_max 12
_diffrn_reflns_limit_k_min -12
_diffrn_reflns_limit_l_max 16
_diffrn_reflns_limit_l_min -14
_diffrn_reflns_number 9437
_diffrn_reflns_theta_full 25.50
_diffrn_reflns_theta_max 25.50
_diffrn_reflns_theta_min 2.03
_exptl_absorpt_coefficient_mu 0.083
_exptl_absorpt_correction_T_max 0.9860
_exptl_absorpt_correction_T_min 0.9820
_exptl_absorpt_correction_type multi-scan
_exptl_absorpt_process_details sadabs
_exptl_crystal_density_diffrn 1.246
_exptl_crystal_density_method 'not measured'
_exptl_crystal_F_000 664
_exptl_crystal_size_max 0.22
_exptl_crystal_size_mid 0.20
_exptl_crystal_size_min 0.17
_refine_diff_density_max 0.192
_refine_diff_density_min -0.207
_refine_diff_density_rms 0.038
_refine_ls_extinction_method none
_refine_ls_goodness_of_fit_ref 1.028
_refine_ls_hydrogen_treatment constr
_refine_ls_matrix_type full
_refine_ls_number_parameters 212
_refine_ls_number_reflns 3094
_refine_ls_number_restraints 0
_refine_ls_restrained_S_all 1.028
_refine_ls_R_factor_all 0.0546
_refine_ls_R_factor_gt 0.0412
_refine_ls_shift/su_max 0.000
_refine_ls_shift/su_mean 0.000
_refine_ls_structure_factor_coef Fsqd
_refine_ls_weighting_details 'calc w=1/[\s^2^(Fo^2^)+(0.0624P)^2^+0.3241P] where P=(Fo^2^+2Fc^2^)/3'
_refine_ls_weighting_scheme calc
_refine_ls_wR_factor_gt 0.1086
_refine_ls_wR_factor_ref 0.1212
_reflns_number_gt 2409
_reflns_number_total 3094
_reflns_threshold_expression >2sigma(I)
_cod_data_source_file c4ob00484a2.cif
_cod_data_source_block 20131014bb_0m
_cod_depositor_comments
;
The following automatic conversions were performed:

'_symmetry_cell_setting' value 'Monoclinic' changed to 'monoclinic'
according to
/usr/data/users/saulius/crontab/automatic-downloads/rss-feeds/RSC/lib/dictionaries/cif_core.dic
dictionary named 'cif_core.dic' version 2.4.2 from 2011-04-26.

Automatic conversion script
Id: cif_fix_values 2281 2013-09-26 08:29:07Z andrius 

 Adding full bibliography for 7153903.cif.
;
_cod_original_sg_symbol_H-M 'P2(1)/n  '
_cod_database_code 7153903

loop_
_symmetry_equiv_pos_as_xyz
'x, y, z'
'-x+1/2, y+1/2, -z+1/2'
'-x, -y, -z'
'x-1/2, -y-1/2, z-1/2'

loop_
_atom_site_label
_atom_site_type_symbol
_atom_site_fract_x
_atom_site_fract_y
_atom_site_fract_z
_atom_site_U_iso_or_equiv
_atom_site_adp_type
_atom_site_occupancy
_atom_site_symmetry_multiplicity
_atom_site_calc_flag
_atom_site_refinement_flags
C1 C 0.68073(18) 0.2253(2) 0.16711(19) 0.0792(6) Uani 1 1 d .
H1A H 0.7478 0.2523 0.1484 0.119 Uiso 1 1 calc R
H1B H 0.6420 0.1648 0.1171 0.119 Uiso 1 1 calc R
H1C H 0.6984 0.1843 0.2333 0.119 Uiso 1 1 calc R
C2 C 0.60963(14) 0.34012(18) 0.17107(13) 0.0538(4) Uani 1 1 d .
C3 C 0.61771(17) 0.4659(2) 0.15209(18) 0.0766(6) Uani 1 1 d .
H3 H 0.6757 0.5065 0.1305 0.092 Uiso 1 1 calc R
C4 C 0.52114(17) 0.52678(19) 0.17098(18) 0.0726(6) Uani 1 1 d .
H4 H 0.5044 0.6149 0.1645 0.087 Uiso 1 1 calc R
C5 C 0.45926(13) 0.43474(14) 0.19948(11) 0.0428(4) Uani 1 1 d .
C6 C 0.34814(12) 0.43564(14) 0.22413(11) 0.0409(4) Uani 1 1 d .
H6A H 0.3365 0.3540 0.2564 0.049 Uiso 1 1 calc R
H6B H 0.3449 0.5050 0.2726 0.049 Uiso 1 1 calc R
C7 C 0.23357(12) 0.35824(13) 0.05487(11) 0.0374(3) Uani 1 1 d .
C8 C 0.12353(12) 0.49849(14) -0.05623(11) 0.0388(3) Uani 1 1 d .
C9 C 0.13968(12) 0.59951(14) 0.01535(11) 0.0413(4) Uani 1 1 d .
C10 C 0.21269(13) 0.57822(14) 0.11534(12) 0.0446(4) Uani 1 1 d .
C11 C 0.08784(15) 0.71963(16) -0.00956(14) 0.0533(4) Uani 1 1 d .
H11 H 0.0986 0.7860 0.0389 0.064 Uiso 1 1 calc R
C12 C 0.02150(15) 0.74010(17) -0.10444(14) 0.0575(5) Uani 1 1 d .
H12 H -0.0118 0.8206 -0.1211 0.069 Uiso 1 1 calc R
C13 C 0.00399(15) 0.63972(17) -0.17608(14) 0.0555(4) Uani 1 1 d .
H13 H -0.0421 0.6533 -0.2404 0.067 Uiso 1 1 calc R
C14 C 0.05383(14) 0.52097(16) -0.15309(12) 0.0495(4) Uani 1 1 d .
H14 H 0.0414 0.4550 -0.2019 0.059 Uiso 1 1 calc R
C15 C 0.28450(14) 0.13001(14) 0.01242(11) 0.0446(4) Uani 1 1 d .
C16 C 0.34829(18) 0.17151(18) -0.06801(15) 0.0679(5) Uani 1 1 d .
H16A H 0.3081 0.2389 -0.1102 0.102 Uiso 1 1 calc R
H16B H 0.3568 0.0983 -0.1101 0.102 Uiso 1 1 calc R
H16C H 0.4200 0.2034 -0.0342 0.102 Uiso 1 1 calc R
C17 C 0.34923(17) 0.02470(16) 0.08073(14) 0.0599(5) Uani 1 1 d .
H17A H 0.4224 0.0558 0.1105 0.090 Uiso 1 1 calc R
H17B H 0.3541 -0.0513 0.0403 0.090 Uiso 1 1 calc R
H17C H 0.3120 0.0034 0.1344 0.090 Uiso 1 1 calc R
C18 C 0.16965(16) 0.07995(16) -0.03776(15) 0.0615(5) Uani 1 1 d .
H18A H 0.1317 0.0542 0.0144 0.092 Uiso 1 1 calc R
H18B H 0.1763 0.0066 -0.0804 0.092 Uiso 1 1 calc R
H18C H 0.1285 0.1474 -0.0790 0.092 Uiso 1 1 calc R
N1 N 0.27875(11) 0.24031(11) 0.08221(9) 0.0448(3) Uani 1 1 d .
H1 H 0.3048 0.2282 0.1485 0.054 Uiso 1 1 d R
N2 N 0.17118(10) 0.37758(11) -0.03575(9) 0.0409(3) Uani 1 1 d .
N3 N 0.25886(10) 0.45455(11) 0.13091(9) 0.0381(3) Uani 1 1 d .
O1 O 0.51246(9) 0.31782(10) 0.20181(8) 0.0475(3) Uani 1 1 d .
O2 O 0.23566(12) 0.66123(11) 0.18287(9) 0.0681(4) Uani 1 1 d .

loop_
_atom_site_aniso_label
_atom_site_aniso_U_11
_atom_site_aniso_U_22
_atom_site_aniso_U_33
_atom_site_aniso_U_23
_atom_site_aniso_U_13
_atom_site_aniso_U_12
C1 0.0590(12) 0.0820(15) 0.0994(16) -0.0174(12) 0.0236(11) 0.0104(11)
C2 0.0438(9) 0.0632(11) 0.0553(10) -0.0102(8) 0.0130(7) -0.0026(8)
C3 0.0610(12) 0.0697(14) 0.1106(17) 0.0068(12) 0.0438(12) -0.0077(10)
C4 0.0680(13) 0.0457(10) 0.1128(17) 0.0077(10) 0.0384(12) -0.0036(9)
C5 0.0448(9) 0.0384(8) 0.0441(8) -0.0030(6) 0.0077(7) -0.0019(6)
C6 0.0470(9) 0.0406(8) 0.0349(7) -0.0037(6) 0.0088(6) -0.0021(6)
C7 0.0398(8) 0.0314(7) 0.0421(8) -0.0037(6) 0.0118(6) -0.0020(6)
C8 0.0364(8) 0.0370(8) 0.0450(8) 0.0006(6) 0.0131(6) -0.0010(6)
C9 0.0418(8) 0.0367(8) 0.0476(8) 0.0003(6) 0.0147(7) 0.0022(6)
C10 0.0511(9) 0.0365(8) 0.0478(9) -0.0053(7) 0.0146(7) 0.0021(7)
C11 0.0616(11) 0.0399(8) 0.0600(10) -0.0005(7) 0.0172(8) 0.0106(8)
C12 0.0579(11) 0.0478(10) 0.0676(11) 0.0108(8) 0.0158(9) 0.0162(8)
C13 0.0530(10) 0.0561(10) 0.0543(10) 0.0097(8) 0.0056(8) 0.0069(8)
C14 0.0509(9) 0.0485(9) 0.0468(9) 0.0001(7) 0.0059(7) 0.0023(7)
C15 0.0556(10) 0.0332(8) 0.0445(8) -0.0036(6) 0.0101(7) 0.0038(7)
C16 0.0853(14) 0.0571(11) 0.0689(12) 0.0052(9) 0.0336(11) 0.0122(10)
C17 0.0763(13) 0.0417(9) 0.0607(11) 0.0010(8) 0.0132(9) 0.0166(8)
C18 0.0684(12) 0.0412(9) 0.0690(11) -0.0136(8) 0.0025(9) -0.0024(8)
N1 0.0572(8) 0.0334(6) 0.0399(7) -0.0027(5) 0.0022(6) 0.0043(6)
N2 0.0449(7) 0.0341(6) 0.0416(7) -0.0023(5) 0.0048(5) 0.0006(5)
N3 0.0416(7) 0.0335(6) 0.0386(6) -0.0041(5) 0.0077(5) -0.0002(5)
O1 0.0447(6) 0.0438(6) 0.0543(6) -0.0021(5) 0.0114(5) 0.0008(5)
O2 0.0946(10) 0.0447(7) 0.0577(7) -0.0183(6) 0.0017(7) 0.0136(6)

loop_
_atom_type_symbol
_atom_type_description
_atom_type_scat_dispersion_real
_atom_type_scat_dispersion_imag
_atom_type_scat_source
C C 0.0033 0.0016 'International Tables Vol C Tables 4.2.6.8 and 6.1.1.4'
H H 0.0000 0.0000 'International Tables Vol C Tables 4.2.6.8 and 6.1.1.4'
N N 0.0061 0.0033 'International Tables Vol C Tables 4.2.6.8 and 6.1.1.4'
O O 0.0106 0.0060 'International Tables Vol C Tables 4.2.6.8 and 6.1.1.4'

loop_
_geom_angle_atom_site_label_1
_geom_angle_atom_site_label_2
_geom_angle_atom_site_label_3
_geom_angle
C2 C1 H1A 109.5
C2 C1 H1B 109.5
H1A C1 H1B 109.5
C2 C1 H1C 109.5
H1A C1 H1C 109.5
H1B C1 H1C 109.5
C3 C2 O1 109.16(15)
C3 C2 C1 134.47(18)
O1 C2 C1 116.36(16)
C2 C3 C4 107.11(16)
C2 C3 H3 126.4
C4 C3 H3 126.4
C5 C4 C3 107.36(17)
C5 C4 H4 126.3
C3 C4 H4 126.3
C4 C5 O1 109.19(15)
C4 C5 C6 133.03(16)
O1 C5 C6 117.74(13)
N3 C6 C5 111.67(12)
N3 C6 H6A 109.3
C5 C6 H6A 109.3
N3 C6 H6B 109.3
C5 C6 H6B 109.3
H6A C6 H6B 107.9
N2 C7 N1 120.93(12)
N2 C7 N3 123.85(12)
N1 C7 N3 115.21(12)
N2 C8 C9 123.12(13)
N2 C8 C14 118.65(13)
C9 C8 C14 118.23(14)
C8 C9 C11 120.45(14)
C8 C9 C10 118.83(13)
C11 C9 C10 120.70(14)
O2 C10 N3 120.37(14)
O2 C10 C9 124.40(14)
N3 C10 C9 115.21(12)
C12 C11 C9 120.46(16)
C12 C11 H11 119.8
C9 C11 H11 119.8
C11 C12 C13 119.57(15)
C11 C12 H12 120.2
C13 C12 H12 120.2
C14 C13 C12 120.88(16)
C14 C13 H13 119.6
C12 C13 H13 119.6
C13 C14 C8 120.39(15)
C13 C14 H14 119.8
C8 C14 H14 119.8
N1 C15 C18 111.48(13)
N1 C15 C17 105.10(12)
C18 C15 C17 109.79(14)
N1 C15 C16 109.45(13)
C18 C15 C16 111.29(15)
C17 C15 C16 109.53(14)
C15 C16 H16A 109.5
C15 C16 H16B 109.5
H16A C16 H16B 109.5
C15 C16 H16C 109.5
H16A C16 H16C 109.5
H16B C16 H16C 109.5
C15 C17 H17A 109.5
C15 C17 H17B 109.5
H17A C17 H17B 109.5
C15 C17 H17C 109.5
H17A C17 H17C 109.5
H17B C17 H17C 109.5
C15 C18 H18A 109.5
C15 C18 H18B 109.5
H18A C18 H18B 109.5
C15 C18 H18C 109.5
H18A C18 H18C 109.5
H18B C18 H18C 109.5
C7 N1 C15 126.37(12)
C7 N1 H1 115.8
C15 N1 H1 117.8
C7 N2 C8 117.60(12)
C10 N3 C7 121.29(12)
C10 N3 C6 116.76(11)
C7 N3 C6 121.31(11)
C5 O1 C2 107.17(12)

loop_
_geom_bond_atom_site_label_1
_geom_bond_atom_site_label_2
_geom_bond_distance
C1 C2 1.481(3)
C1 H1A 0.9600
C1 H1B 0.9600
C1 H1C 0.9600
C2 C3 1.327(3)
C2 O1 1.374(2)
C3 C4 1.421(3)
C3 H3 0.9300
C4 C5 1.326(2)
C4 H4 0.9300
C5 O1 1.3689(18)
C5 C6 1.484(2)
C6 N3 1.4828(18)
C6 H6A 0.9700
C6 H6B 0.9700
C7 N2 1.2986(19)
C7 N1 1.3523(18)
C7 N3 1.4040(17)
C8 N2 1.3783(18)
C8 C9 1.397(2)
C8 C14 1.406(2)
C9 C11 1.399(2)
C9 C10 1.454(2)
C10 O2 1.2290(18)
C10 N3 1.3919(18)
C11 C12 1.365(2)
C11 H11 0.9300
C12 C13 1.392(2)
C12 H12 0.9300
C13 C14 1.373(2)
C13 H13 0.9300
C14 H14 0.9300
C15 N1 1.4807(18)
C15 C18 1.521(2)
C15 C17 1.525(2)
C15 C16 1.529(2)
C16 H16A 0.9600
C16 H16B 0.9600
C16 H16C 0.9600
C17 H17A 0.9600
C17 H17B 0.9600
C17 H17C 0.9600
C18 H18A 0.9600
C18 H18B 0.9600
C18 H18C 0.9600
N1 H1 0.8817

loop_
_geom_torsion_atom_site_label_1
_geom_torsion_atom_site_label_2
_geom_torsion_atom_site_label_3
_geom_torsion_atom_site_label_4
_geom_torsion
O1 C2 C3 C4 -0.3(2)
C1 C2 C3 C4 -179.6(2)
C2 C3 C4 C5 -0.5(3)
C3 C4 C5 O1 1.2(2)
C3 C4 C5 C6 -176.46(18)
C4 C5 C6 N3 71.4(2)
O1 C5 C6 N3 -106.07(15)
N2 C8 C9 C11 -179.14(14)
C14 C8 C9 C11 -0.2(2)
N2 C8 C9 C10 1.9(2)
C14 C8 C9 C10 -179.20(14)
C8 C9 C10 O2 177.59(16)
C11 C9 C10 O2 -1.4(3)
C8 C9 C10 N3 -1.3(2)
C11 C9 C10 N3 179.76(14)
C8 C9 C11 C12 -0.5(2)
C10 C9 C11 C12 178.40(15)
C9 C11 C12 C13 1.1(3)
C11 C12 C13 C14 -0.9(3)
C12 C13 C14 C8 0.2(3)
N2 C8 C14 C13 179.38(14)
C9 C8 C14 C13 0.4(2)
N2 C7 N1 C15 13.2(2)
N3 C7 N1 C15 -167.08(13)
C18 C15 N1 C7 -64.5(2)
C17 C15 N1 C7 176.59(15)
C16 C15 N1 C7 59.0(2)
N1 C7 N2 C8 176.78(13)
N3 C7 N2 C8 -2.9(2)
C9 C8 N2 C7 0.2(2)
C14 C8 N2 C7 -178.72(13)
O2 C10 N3 C7 179.88(15)
C9 C10 N3 C7 -1.2(2)
O2 C10 N3 C6 -9.1(2)
C9 C10 N3 C6 169.80(12)
N2 C7 N3 C10 3.5(2)
N1 C7 N3 C10 -176.18(13)
N2 C7 N3 C6 -167.08(13)
N1 C7 N3 C6 13.23(19)
C5 C6 N3 C10 -102.28(15)
C5 C6 N3 C7 68.72(16)
C4 C5 O1 C2 -1.4(2)
C6 C5 O1 C2 176.67(13)
C3 C2 O1 C5 1.0(2)
C1 C2 O1 C5 -179.53(15)
